data_4113272
loop_
_publ_author_name
'Xile Hu'
'Karsten Meyer'

_publ_section_title
;
 Terminal Cobalt(III) Imido Complexes Supported by Tris(Carbene) Ligands:
 Imido Insertion into the Cobalt-Carbene Bond
;
_journal_name_full 'Journal of the American Chemical Society'
_journal_page_first 16322
_journal_page_last 16323
_journal_paper_doi 10.1021/ja044271b
_journal_volume 126
_journal_year 2004
_chemical_formula_sum 'C73 H78 B Co N8 O'
_chemical_formula_weight 1153.17
_chemical_name_systematic
; 
 ? 
;
_space_group_IT_number 14
_symmetry_cell_setting monoclinic
_symmetry_space_group_name_Hall '-P 2yn'
_symmetry_space_group_name_H-M 'P 1 21/n 1'
_atom_sites_solution_hydrogens geom
_atom_sites_solution_primary direct
_atom_sites_solution_secondary difmap
_audit_creation_method SHELXL-97
_cell_angle_alpha 90.00
_cell_angle_beta 95.175(3)
_cell_angle_gamma 90.00
_cell_formula_units_Z 4
_cell_length_a 18.715(3)
_cell_length_b 14.361(2)
_cell_length_c 22.967(4)
_cell_measurement_reflns_used 3995
_cell_measurement_temperature 100(2)
_cell_measurement_theta_max 21.42
_cell_measurement_theta_min 2.28
_cell_volume 6147.6(17)
_computing_cell_refinement 'Bruker SMART'
_computing_data_collection 'Bruker SMART'
_computing_data_reduction 'Bruker SAINT'
_computing_molecular_graphics 'Bruker SHELXTL'
_computing_publication_material 'Bruker SHELXTL'
_computing_structure_refinement 'SHELXL-97 (Sheldrick, 1997)'
_computing_structure_solution 'SHELXS-97 (Sheldrick, 1990)'
_diffrn_ambient_temperature 100(2)
_diffrn_measured_fraction_theta_full 1.000
_diffrn_measured_fraction_theta_max 1.000
_diffrn_measurement_device_type 'CCD area detector'
_diffrn_measurement_method 'phi and omega scans'
_diffrn_radiation_monochromator graphite
_diffrn_radiation_source 'fine-focus sealed tube'
_diffrn_radiation_type MoK\a
_diffrn_radiation_wavelength 0.71073
_diffrn_reflns_av_R_equivalents 0.0717
_diffrn_reflns_av_sigmaI/netI 0.0689
_diffrn_reflns_limit_h_max 22
_diffrn_reflns_limit_h_min -22
_diffrn_reflns_limit_k_max 17
_diffrn_reflns_limit_k_min -17
_diffrn_reflns_limit_l_max 27
_diffrn_reflns_limit_l_min -27
_diffrn_reflns_number 43772
_diffrn_reflns_theta_full 25.00
_diffrn_reflns_theta_max 25.00
_diffrn_reflns_theta_min 1.35
_exptl_absorpt_coefficient_mu 0.331
_exptl_absorpt_correction_T_max 1.000
_exptl_absorpt_correction_T_min 0.787
_exptl_absorpt_correction_type multi-scan
_exptl_absorpt_process_details sadabs
_exptl_crystal_colour Green
_exptl_crystal_density_diffrn 1.246
_exptl_crystal_description Plate
_exptl_crystal_F_000 2448
_exptl_crystal_size_max 0.40
_exptl_crystal_size_mid 0.08
_exptl_crystal_size_min 0.03
_refine_diff_density_max 1.006
_refine_diff_density_min -0.560
_refine_diff_density_rms 0.059
_refine_ls_extinction_method none
_refine_ls_goodness_of_fit_ref 1.034
_refine_ls_hydrogen_treatment mixed
_refine_ls_matrix_type full
_refine_ls_number_parameters 767
_refine_ls_number_reflns 10825
_refine_ls_number_restraints 0
_refine_ls_restrained_S_all 1.034
_refine_ls_R_factor_all 0.0894
_refine_ls_R_factor_gt 0.0532
_refine_ls_shift/su_max 0.044
_refine_ls_shift/su_mean 0.000
_refine_ls_structure_factor_coef Fsqd
_refine_ls_weighting_details 'calc w=1/[\s^2^(Fo^2^)+(0.0463P)^2^+3.3666P] where P=(Fo^2^+2Fc^2^)/3'
_refine_ls_weighting_scheme calc
_refine_ls_wR_factor_gt 0.1070
_refine_ls_wR_factor_ref 0.1195
_reflns_number_gt 7453
_reflns_number_total 10825
_reflns_threshold_expression >2sigma(I)
_cod_data_source_file ja044271bsi20041104_071039.cif
_cod_data_source_block a
_cod_original_cell_volume 6147.4(16)
_cod_database_code 4113272

loop_
_symmetry_equiv_pos_as_xyz
'x, y, z'
'-x+1/2, y+1/2, -z+1/2'
'-x, -y, -z'
'x-1/2, -y-1/2, z-1/2'

loop_
_atom_site_label
_atom_site_type_symbol
_atom_site_fract_x
_atom_site_fract_y
_atom_site_fract_z
_atom_site_U_iso_or_equiv
_atom_site_adp_type
_atom_site_occupancy
_atom_site_symmetry_multiplicity
_atom_site_calc_flag
_atom_site_refinement_flags
Co1 Co 0.03420(2) 0.26175(2) 0.236116(17) 0.01967(11) Uani 1 1 d .
N3 N -0.08164(12) 0.35226(16) 0.16200(10) 0.0203(5) Uani 1 1 d .
N8 N 0.07744(12) 0.22661(15) 0.17925(10) 0.0213(5) Uani 1 1 d .
N7 N 0.02005(13) 0.07820(16) 0.28858(10) 0.0226(6) Uani 1 1 d .
N5 N 0.13531(13) 0.37972(16) 0.30544(10) 0.0241(6) Uani 1 1 d .
N6 N 0.02122(12) 0.17589(15) 0.35909(10) 0.0212(5) Uani 1 1 d .
C3 C -0.06355(15) 0.29811(18) 0.21094(12) 0.0183(6) Uani 1 1 d .
C31 C 0.02382(15) 0.17243(19) 0.29942(12) 0.0203(7) Uani 1 1 d .
O1 O 0.15396(12) 0.10940(15) -0.03776(9) 0.0352(6) Uani 1 1 d .
C43 C 0.09970(16) 0.1957(2) 0.12666(12) 0.0230(7) Uani 1 1 d .
N4 N 0.03106(13) 0.44135(16) 0.30944(10) 0.0240(6) Uani 1 1 d .
N2 N -0.12859(12) 0.28321(15) 0.23223(10) 0.0207(5) Uani 1 1 d .
C69 C 0.50413(15) 0.36187(18) 0.04685(12) 0.0186(6) Uani 1 1 d .
H69 H 0.5381 0.4007 0.0323 0.022 Uiso 1 1 calc R
C22 C 0.29625(16) 0.2286(2) 0.31128(13) 0.0264(7) Uani 1 1 d .
H22 H 0.3199 0.1848 0.3358 0.032 Uiso 1 1 calc R
C62 C 0.65903(14) 0.35864(19) 0.08970(12) 0.0179(6) Uani 1 1 d .
C60 C 0.60449(17) 0.2375(2) 0.27136(14) 0.0321(8) Uani 1 1 d .
H60 H 0.5810 0.2673 0.3001 0.038 Uiso 1 1 calc R
C6 C -0.03582(15) 0.37229(19) 0.11619(12) 0.0199(6) Uani 1 1 d .
C23 C 0.32599(16) 0.2534(2) 0.26036(13) 0.0262(7) Uani 1 1 d .
C11 C -0.04039(15) 0.3132(2) 0.06830(12) 0.0231(7) Uani 1 1 d .
C17 C 0.06379(16) 0.36639(19) 0.28584(12) 0.0213(7) Uani 1 1 d .
C47 C 0.08048(17) 0.1002(2) 0.03938(13) 0.0307(8) Uani 1 1 d .
H47 H 0.0537 0.0555 0.0178 0.037 Uiso 1 1 calc R
C21 C 0.23272(15) 0.2666(2) 0.32708(13) 0.0233(7) Uani 1 1 d .
C30 C 0.02257(16) 0.2568(2) 0.39858(12) 0.0248(7) Uani 1 1 d .
H30A H 0.0474 0.3077 0.3813 0.030 Uiso 1 1 calc R
H30B H 0.0494 0.2406 0.4353 0.030 Uiso 1 1 calc R
C63 C 0.68651(15) 0.38056(19) 0.03682(12) 0.0221(7) Uani 1 1 d .
H63 H 0.6837 0.3360 0.0073 0.026 Uiso 1 1 calc R
C27 C 0.20416(17) 0.2396(2) 0.38401(13) 0.0313(8) Uani 1 1 d .
H27A H 0.1631 0.1999 0.3763 0.047 Uiso 1 1 calc R
H27B H 0.1905 0.2946 0.4040 0.047 Uiso 1 1 calc R
H27C H 0.2407 0.2070 0.4080 0.047 Uiso 1 1 calc R
C20 C 0.19708(15) 0.33025(19) 0.28832(13) 0.0232(7) Uani 1 1 d .
N1 N -0.09057(14) 0.33510(16) 0.36159(10) 0.0273(6) Uani 1 1 d .
C70 C 0.43236(15) 0.38000(19) 0.03147(12) 0.0226(7) Uani 1 1 d .
H70 H 0.4193 0.4303 0.0073 0.027 Uiso 1 1 calc R
C4 C -0.18395(16) 0.3269(2) 0.19860(13) 0.0255(7) Uani 1 1 d .
H4 H -0.2323 0.3266 0.2052 0.031 Uiso 1 1 calc R
C13 C 0.00582(18) 0.5215(2) 0.16716(13) 0.0311(8) Uani 1 1 d .
H13A H 0.0326 0.4983 0.2017 0.047 Uiso 1 1 calc R
H13B H -0.0429 0.5324 0.1752 0.047 Uiso 1 1 calc R
H13C H 0.0268 0.5787 0.1554 0.047 Uiso 1 1 calc R
C18 C 0.07972(18) 0.4959(2) 0.34236(13) 0.0325(8) Uani 1 1 d .
H18 H 0.0692 0.5493 0.3629 0.039 Uiso 1 1 calc R
C10 C 0.00418(16) 0.3309(2) 0.02416(13) 0.0271(7) Uani 1 1 d .
H10 H 0.0016 0.2922 -0.0084 0.033 Uiso 1 1 calc R
C56 C 0.62670(15) 0.22583(19) 0.16803(13) 0.0214(7) Uani 1 1 d .
C67 C 0.66552(15) 0.42935(19) 0.13138(12) 0.0208(7) Uani 1 1 d .
H67 H 0.6487 0.4182 0.1676 0.025 Uiso 1 1 calc R
C44 C 0.16180(16) 0.2302(2) 0.10463(13) 0.0291(7) Uani 1 1 d .
H44 H 0.1905 0.2723 0.1269 0.035 Uiso 1 1 calc R
C71 C 0.38001(16) 0.3244(2) 0.05156(13) 0.0274(7) Uani 1 1 d .
H71 H 0.3317 0.3361 0.0409 0.033 Uiso 1 1 calc R
C2 C -0.14393(16) 0.2297(2) 0.28360(12) 0.0260(7) Uani 1 1 d .
H2A H -0.1044 0.1875 0.2940 0.031 Uiso 1 1 calc R
H2B H -0.1866 0.1925 0.2741 0.031 Uiso 1 1 calc R
C46 C 0.14031(17) 0.1386(2) 0.01733(13) 0.0286(7) Uani 1 1 d .
C5 C -0.15451(15) 0.3696(2) 0.15492(13) 0.0245(7) Uani 1 1 d .
H5 H -0.1786 0.4045 0.1252 0.029 Uiso 1 1 calc R
C50 C 0.63706(16) 0.17829(19) 0.05652(12) 0.0229(7) Uani 1 1 d .
C25 C 0.22428(15) 0.35633(19) 0.23614(13) 0.0221(7) Uani 1 1 d .
C12 C -0.09307(17) 0.2340(2) 0.06274(14) 0.0333(8) Uani 1 1 d .
H12A H -0.0932 0.2027 0.0997 0.050 Uiso 1 1 calc R
H12B H -0.0794 0.1910 0.0337 0.050 Uiso 1 1 calc R
H12C H -0.1402 0.2578 0.0513 0.050 Uiso 1 1 calc R
B1 B 0.61309(17) 0.2623(2) 0.09937(15) 0.0207(7) Uani 1 1 d .
C19 C 0.14445(18) 0.4588(2) 0.33973(13) 0.0315(8) Uani 1 1 d .
H19 H 0.1875 0.4816 0.3575 0.038 Uiso 1 1 calc R
C48 C 0.06028(16) 0.1277(2) 0.09290(13) 0.0268(7) Uani 1 1 d .
H48 H 0.0200 0.1010 0.1071 0.032 Uiso 1 1 calc R
C65 C 0.72230(15) 0.5343(2) 0.06879(13) 0.0227(7) Uani 1 1 d .
H65 H 0.7427 0.5918 0.0619 0.027 Uiso 1 1 calc R
C14 C 0.10325(17) 0.4189(2) -0.01886(14) 0.0347(8) Uani 1 1 d .
H14A H 0.1067 0.4841 -0.0273 0.052 Uiso 1 1 calc R
H14B H 0.0859 0.3861 -0.0538 0.052 Uiso 1 1 calc R
H14C H 0.1498 0.3955 -0.0050 0.052 Uiso 1 1 calc R
C39 C 0.09941(16) 0.01100(19) 0.22214(12) 0.0235(7) Uani 1 1 d .
C68 C 0.52809(15) 0.28807(19) 0.08319(12) 0.0206(7) Uani 1 1 d .
C16 C -0.04517(16) 0.4656(2) 0.30431(13) 0.0282(7) Uani 1 1 d .
H16A H -0.0683 0.4369 0.2693 0.034 Uiso 1 1 calc R
H16B H -0.0500 0.5326 0.2999 0.034 Uiso 1 1 calc R
C45 C 0.18173(17) 0.2030(2) 0.05026(13) 0.0295(7) Uani 1 1 d .
H45 H 0.2226 0.2279 0.0361 0.035 Uiso 1 1 calc R
C34 C 0.02940(17) 0.02951(18) 0.23466(12) 0.0227(7) Uani 1 1 d .
C37 C 0.05113(19) -0.0866(2) 0.14157(13) 0.0326(8) Uani 1 1 d .
C66 C 0.69558(15) 0.51510(19) 0.12177(13) 0.0215(7) Uani 1 1 d .
H66 H 0.6979 0.5601 0.1510 0.026 Uiso 1 1 calc R
C24 C 0.28878(16) 0.3166(2) 0.22328(13) 0.0269(7) Uani 1 1 d .
H24 H 0.3077 0.3329 0.1886 0.032 Uiso 1 1 calc R
C32 C 0.01540(17) 0.0878(2) 0.38292(14) 0.0287(7) Uani 1 1 d .
H32 H 0.0123 0.0738 0.4221 0.034 Uiso 1 1 calc R
C40 C 0.16257(17) 0.0531(2) 0.25748(14) 0.0326(8) Uani 1 1 d .
H40A H 0.1591 0.1198 0.2558 0.049 Uiso 1 1 calc R
H40B H 0.2060 0.0335 0.2419 0.049 Uiso 1 1 calc R
H40C H 0.1630 0.0331 0.2974 0.049 Uiso 1 1 calc R
C7 C 0.00737(16) 0.45124(19) 0.11900(12) 0.0224(7) Uani 1 1 d .
C41 C -0.10560(17) 0.0188(2) 0.21289(14) 0.0348(8) Uani 1 1 d .
H41A H -0.1094 0.0191 0.2543 0.052 Uiso 1 1 calc R
H41B H -0.1381 -0.0266 0.1948 0.052 Uiso 1 1 calc R
H41C H -0.1175 0.0793 0.1971 0.052 Uiso 1 1 calc R
C1 C -0.15528(17) 0.2915(2) 0.33570(13) 0.0316(8) Uani 1 1 d .
H1A H -0.1897 0.3396 0.3233 0.038 Uiso 1 1 calc R
H1B H -0.1758 0.2542 0.3653 0.038 Uiso 1 1 calc R
C9 C 0.05218(16) 0.4046(2) 0.02732(13) 0.0253(7) Uani 1 1 d .
C36 C -0.01721(18) -0.0634(2) 0.15442(13) 0.0311(8) Uani 1 1 d .
H36 H -0.0561 -0.0872 0.1310 0.037 Uiso 1 1 calc R
C8 C 0.05165(16) 0.4647(2) 0.07422(13) 0.0259(7) Uani 1 1 d .
H8 H 0.0820 0.5161 0.0759 0.031 Uiso 1 1 calc R
C26 C 0.18593(16) 0.4265(2) 0.19601(13) 0.0278(7) Uani 1 1 d .
H26A H 0.2153 0.4421 0.1653 0.042 Uiso 1 1 calc R
H26B H 0.1766 0.4817 0.2177 0.042 Uiso 1 1 calc R
H26C H 0.1414 0.4007 0.1794 0.042 Uiso 1 1 calc R
C58 C 0.68451(16) 0.1219(2) 0.24288(14) 0.0286(8) Uani 1 1 d .
H58 H 0.7153 0.0721 0.2521 0.034 Uiso 1 1 calc R
C35 C -0.03025(16) -0.0056(2) 0.20118(13) 0.0251(7) Uani 1 1 d .
C57 C 0.67312(15) 0.15209(19) 0.18548(13) 0.0245(7) Uani 1 1 d .
H57 H 0.6973 0.1222 0.1572 0.029 Uiso 1 1 calc R
C64 C 0.71788(15) 0.4659(2) 0.02632(13) 0.0238(7) Uani 1 1 d .
H64 H 0.7360 0.4770 -0.0094 0.029 Uiso 1 1 calc R
C55 C 0.70950(17) 0.1597(2) 0.05018(14) 0.0315(8) Uani 1 1 d .
H55 H 0.7438 0.2000 0.0678 0.038 Uiso 1 1 calc R
C15 C -0.08325(18) 0.4349(2) 0.35660(14) 0.0340(8) Uani 1 1 d .
H15A H -0.0569 0.4583 0.3919 0.041 Uiso 1 1 calc R
H15B H -0.1306 0.4628 0.3539 0.041 Uiso 1 1 calc R
C61 C 0.59288(16) 0.2663(2) 0.21354(13) 0.0290(7) Uani 1 1 d .
H61 H 0.5610 0.3151 0.2047 0.035 Uiso 1 1 calc R
C72 C 0.40070(17) 0.2507(2) 0.08797(15) 0.0385(9) Uani 1 1 d .
H72 H 0.3662 0.2123 0.1022 0.046 Uiso 1 1 calc R
C33 C 0.01504(17) 0.0271(2) 0.33887(13) 0.0286(7) Uani 1 1 d .
H33 H 0.0120 -0.0374 0.3416 0.034 Uiso 1 1 calc R
C38 C 0.10912(18) -0.0479(2) 0.17534(13) 0.0301(8) Uani 1 1 d .
H38 H 0.1555 -0.0617 0.1664 0.036 Uiso 1 1 calc R
C51 C 0.58910(18) 0.1158(2) 0.02788(12) 0.0292(8) Uani 1 1 d .
H51 H 0.5402 0.1250 0.0298 0.035 Uiso 1 1 calc R
C59 C 0.65084(16) 0.1647(2) 0.28619(14) 0.0311(8) Uani 1 1 d .
H59 H 0.6590 0.1452 0.3248 0.037 Uiso 1 1 calc R
C53 C 0.6828(2) 0.0245(2) -0.00809(14) 0.0427(10) Uani 1 1 d .
H53 H 0.6974 -0.0260 -0.0293 0.051 Uiso 1 1 calc R
C49 C 0.20835(19) 0.1570(2) -0.06593(14) 0.0405(9) Uani 1 1 d .
H49A H 0.1972 0.2222 -0.0683 0.061 Uiso 1 1 calc R
H49B H 0.2105 0.1324 -0.1046 0.061 Uiso 1 1 calc R
H49C H 0.2539 0.1484 -0.0438 0.061 Uiso 1 1 calc R
C73 C 0.47287(16) 0.2342(2) 0.10314(15) 0.0369(9) Uani 1 1 d .
H73 H 0.4854 0.1845 0.1280 0.044 Uiso 1 1 calc R
C28 C 0.39826(17) 0.2171(2) 0.24751(15) 0.0374(8) Uani 1 1 d .
H28A H 0.4323 0.2276 0.2807 0.056 Uiso 1 1 calc R
H28B H 0.4137 0.2490 0.2141 0.056 Uiso 1 1 calc R
H28C H 0.3949 0.1516 0.2395 0.056 Uiso 1 1 calc R
C52 C 0.6115(2) 0.0401(2) -0.00346(14) 0.0398(9) Uani 1 1 d .
H52 H 0.5776 -0.0005 -0.0215 0.048 Uiso 1 1 calc R
C42 C 0.0639(2) -0.1517(3) 0.09160(15) 0.0505(11) Uani 1 1 d .
H42A H 0.0695 -0.2142 0.1061 0.076 Uiso 1 1 calc R
H42B H 0.1066 -0.1331 0.0745 0.076 Uiso 1 1 calc R
H42C H 0.0237 -0.1489 0.0626 0.076 Uiso 1 1 calc R
C29 C -0.05191(16) 0.2891(2) 0.41068(12) 0.0250(7) Uani 1 1 d .
H29A H -0.0795 0.2356 0.4216 0.030 Uiso 1 1 calc R
H29B H -0.0476 0.3315 0.4437 0.030 Uiso 1 1 calc R
C54 C 0.7328(2) 0.0846(2) 0.01903(15) 0.0388(9) Uani 1 1 d .
H54 H 0.7815 0.0748 0.0164 0.047 Uiso 1 1 calc R

loop_
_atom_site_aniso_label
_atom_site_aniso_U_11
_atom_site_aniso_U_22
_atom_site_aniso_U_33
_atom_site_aniso_U_23
_atom_site_aniso_U_13
_atom_site_aniso_U_12
Co1 0.0186(2) 0.0172(2) 0.0227(2) 0.00219(17) -0.00087(16) 0.00015(17)
N3 0.0181(13) 0.0239(13) 0.0190(13) 0.0026(10) 0.0026(11) 0.0012(10)
N8 0.0174(13) 0.0191(13) 0.0276(14) 0.0007(11) 0.0030(11) 0.0005(10)
N7 0.0266(15) 0.0196(13) 0.0218(14) -0.0008(11) 0.0037(11) -0.0019(11)
N5 0.0261(15) 0.0222(13) 0.0235(14) -0.0023(11) 0.0000(12) 0.0014(11)
N6 0.0233(14) 0.0174(13) 0.0230(13) -0.0005(10) 0.0026(11) 0.0010(10)
C3 0.0196(16) 0.0152(14) 0.0201(15) -0.0010(12) 0.0016(13) -0.0014(12)
C31 0.0174(16) 0.0180(15) 0.0252(17) -0.0021(12) -0.0003(13) 0.0010(12)
O1 0.0396(14) 0.0413(13) 0.0263(12) -0.0072(10) 0.0119(11) -0.0040(11)
C43 0.0226(17) 0.0246(16) 0.0222(16) 0.0048(13) 0.0039(13) 0.0039(13)
N4 0.0300(15) 0.0208(13) 0.0210(13) 0.0008(11) 0.0017(12) 0.0058(11)
N2 0.0198(14) 0.0218(13) 0.0207(13) 0.0026(10) 0.0026(11) 0.0009(10)
C69 0.0207(16) 0.0179(15) 0.0176(15) -0.0011(12) 0.0031(13) -0.0039(12)
C22 0.0267(18) 0.0191(15) 0.0321(18) 0.0018(13) -0.0052(14) 0.0001(13)
C62 0.0112(15) 0.0209(15) 0.0212(16) 0.0045(12) -0.0017(12) 0.0028(12)
C60 0.0293(18) 0.0376(19) 0.0303(18) 0.0072(15) 0.0087(15) -0.0027(15)
C6 0.0164(16) 0.0263(16) 0.0171(15) 0.0062(13) 0.0015(12) 0.0061(13)
C23 0.0234(17) 0.0234(16) 0.0314(18) -0.0049(14) 0.0004(14) 0.0009(13)
C11 0.0196(17) 0.0272(16) 0.0223(16) 0.0044(13) 0.0004(13) 0.0000(13)
C17 0.0251(17) 0.0190(15) 0.0202(16) 0.0060(12) 0.0036(13) 0.0047(13)
C47 0.035(2) 0.0282(18) 0.0284(18) 0.0002(14) 0.0003(15) -0.0047(15)
C21 0.0218(16) 0.0211(15) 0.0261(16) 0.0008(13) -0.0034(13) -0.0037(13)
C30 0.0321(18) 0.0230(16) 0.0191(15) -0.0033(13) 0.0011(13) 0.0010(14)
C63 0.0209(17) 0.0233(16) 0.0218(16) -0.0041(13) 0.0008(13) -0.0002(13)
C27 0.0306(18) 0.0332(18) 0.0295(18) 0.0080(15) -0.0007(14) 0.0017(15)
C20 0.0217(17) 0.0206(16) 0.0265(17) -0.0050(13) -0.0026(14) -0.0046(13)
N1 0.0335(16) 0.0238(14) 0.0245(14) 0.0010(11) 0.0029(12) 0.0059(12)
C70 0.0272(18) 0.0185(15) 0.0215(16) 0.0028(12) -0.0001(14) 0.0002(13)
C4 0.0182(17) 0.0296(17) 0.0285(18) 0.0012(14) 0.0011(14) 0.0050(13)
C13 0.041(2) 0.0226(17) 0.0290(18) 0.0051(14) 0.0021(16) -0.0045(15)
C18 0.047(2) 0.0219(17) 0.0282(18) -0.0067(14) -0.0008(16) 0.0061(16)
C10 0.0268(18) 0.0313(18) 0.0234(17) -0.0012(14) 0.0031(14) 0.0025(14)
C56 0.0148(15) 0.0197(15) 0.0295(17) 0.0060(13) 0.0014(13) -0.0063(12)
C67 0.0187(16) 0.0262(16) 0.0176(15) 0.0025(13) 0.0024(13) 0.0023(13)
C44 0.0252(17) 0.0347(18) 0.0273(17) -0.0047(14) 0.0021(14) -0.0051(14)
C71 0.0166(17) 0.0350(18) 0.0297(18) 0.0034(14) -0.0025(14) -0.0005(14)
C2 0.0191(16) 0.0329(17) 0.0262(17) 0.0064(14) 0.0026(13) -0.0028(14)
C46 0.0301(19) 0.0314(18) 0.0250(17) 0.0014(14) 0.0056(15) 0.0031(15)
C5 0.0197(17) 0.0294(17) 0.0241(17) 0.0048(14) 0.0007(13) 0.0080(14)
C50 0.0282(18) 0.0176(15) 0.0219(16) 0.0085(12) -0.0033(14) -0.0007(13)
C25 0.0178(16) 0.0214(15) 0.0260(17) -0.0007(13) -0.0044(13) -0.0042(13)
C12 0.0319(19) 0.0403(19) 0.0285(18) -0.0093(15) 0.0076(15) -0.0080(16)
B1 0.0159(17) 0.0201(17) 0.0255(18) 0.0034(15) -0.0012(14) -0.0012(14)
C19 0.035(2) 0.0276(17) 0.0306(18) -0.0079(15) -0.0051(15) -0.0001(15)
C48 0.0242(18) 0.0291(17) 0.0274(18) 0.0009(14) 0.0038(14) -0.0040(14)
C65 0.0156(16) 0.0192(15) 0.0330(18) 0.0063(13) 0.0002(14) -0.0009(12)
C14 0.0282(19) 0.044(2) 0.0337(19) 0.0100(16) 0.0095(16) 0.0028(15)
C39 0.0302(19) 0.0188(15) 0.0206(16) 0.0027(13) -0.0026(14) 0.0046(13)
C68 0.0193(16) 0.0172(15) 0.0251(16) 0.0005(12) 0.0015(13) -0.0028(12)
C16 0.0340(19) 0.0219(16) 0.0293(18) 0.0005(14) 0.0057(15) 0.0094(14)
C45 0.0226(18) 0.0356(18) 0.0311(18) -0.0022(15) 0.0070(14) -0.0014(14)
C34 0.0322(18) 0.0145(14) 0.0215(16) 0.0004(13) 0.0017(14) 0.0007(13)
C37 0.048(2) 0.0286(18) 0.0192(17) -0.0014(14) -0.0065(16) 0.0049(16)
C66 0.0200(16) 0.0196(15) 0.0243(16) -0.0054(13) -0.0018(13) 0.0008(13)
C24 0.0245(18) 0.0295(17) 0.0263(17) 0.0020(14) 0.0002(14) -0.0071(14)
C32 0.036(2) 0.0259(17) 0.0247(17) 0.0041(14) 0.0052(15) -0.0022(14)
C40 0.0297(19) 0.0269(17) 0.040(2) -0.0055(15) -0.0043(16) 0.0081(14)
C7 0.0259(17) 0.0192(15) 0.0213(16) 0.0073(13) -0.0026(14) 0.0023(13)
C41 0.031(2) 0.039(2) 0.0342(19) -0.0055(16) 0.0023(16) -0.0126(16)
C1 0.0263(18) 0.042(2) 0.0279(18) 0.0089(15) 0.0097(15) 0.0072(15)
C9 0.0207(17) 0.0312(17) 0.0240(17) 0.0100(14) 0.0029(14) 0.0042(14)
C36 0.038(2) 0.0290(18) 0.0249(18) 0.0012(14) -0.0070(15) -0.0076(15)
C8 0.0223(17) 0.0245(16) 0.0301(18) 0.0111(14) -0.0021(14) -0.0038(13)
C26 0.0242(18) 0.0267(17) 0.0316(18) 0.0037(14) -0.0024(14) -0.0017(14)
C58 0.0242(18) 0.0237(17) 0.0359(19) 0.0073(14) -0.0078(15) -0.0035(14)
C35 0.0300(19) 0.0230(16) 0.0218(16) 0.0017(13) -0.0004(14) -0.0050(14)
C57 0.0210(17) 0.0198(16) 0.0324(18) 0.0020(13) -0.0003(14) -0.0044(13)
C64 0.0214(17) 0.0280(17) 0.0226(17) 0.0082(13) 0.0056(13) -0.0005(13)
C55 0.032(2) 0.0249(17) 0.037(2) 0.0009(15) -0.0011(16) -0.0009(14)
C15 0.044(2) 0.0259(18) 0.0335(19) 0.0002(14) 0.0107(16) 0.0106(15)
C61 0.0230(17) 0.0284(17) 0.0362(19) 0.0126(15) 0.0062(14) 0.0006(14)
C72 0.0209(17) 0.044(2) 0.050(2) 0.0218(17) -0.0008(16) -0.0104(16)
C33 0.041(2) 0.0192(16) 0.0262(17) 0.0019(14) 0.0035(15) -0.0044(14)
C38 0.035(2) 0.0281(17) 0.0269(18) 0.0021(14) 0.0006(15) 0.0111(15)
C51 0.039(2) 0.0253(17) 0.0217(17) 0.0066(14) -0.0044(15) -0.0030(15)
C59 0.0271(19) 0.0357(19) 0.0287(18) 0.0161(15) -0.0064(15) -0.0093(15)
C53 0.074(3) 0.0249(19) 0.0287(19) -0.0003(15) 0.0042(19) 0.0115(19)
C49 0.044(2) 0.052(2) 0.0280(19) -0.0007(17) 0.0138(17) -0.0043(18)
C73 0.0261(18) 0.0376(19) 0.046(2) 0.0258(17) -0.0032(16) -0.0046(15)
C28 0.033(2) 0.043(2) 0.037(2) 0.0056(16) 0.0020(16) 0.0071(16)
C52 0.064(3) 0.0283(19) 0.0246(18) 0.0011(15) -0.0093(18) -0.0077(18)
C42 0.068(3) 0.050(2) 0.031(2) -0.0169(18) -0.0108(19) 0.016(2)
C29 0.0339(19) 0.0240(16) 0.0173(16) -0.0001(13) 0.0040(14) 0.0032(14)
C54 0.045(2) 0.0305(19) 0.041(2) -0.0007(16) 0.0042(18) 0.0136(17)

loop_
_atom_type_symbol
_atom_type_description
_atom_type_scat_dispersion_real
_atom_type_scat_dispersion_imag
_atom_type_scat_source
C C 0.0033 0.0016 'International Tables Vol C Tables 4.2.6.8 and 6.1.1.4'
H H 0.0000 0.0000 'International Tables Vol C Tables 4.2.6.8 and 6.1.1.4'
B B 0.0013 0.0007 'International Tables Vol C Tables 4.2.6.8 and 6.1.1.4'
N N 0.0061 0.0033 'International Tables Vol C Tables 4.2.6.8 and 6.1.1.4'
O O 0.0106 0.0060 'International Tables Vol C Tables 4.2.6.8 and 6.1.1.4'
Co Co 0.3494 0.9721 'International Tables Vol C Tables 4.2.6.8 and 6.1.1.4'

loop_
_geom_angle_atom_site_label_1
_geom_angle_atom_site_label_2
_geom_angle_atom_site_label_3
_geom_angle
N8 Co1 C17 124.10(12)
N8 Co1 C3 110.96(11)
C17 Co1 C3 100.29(11)
N8 Co1 C31 117.90(11)
C17 Co1 C31 96.46(11)
C3 Co1 C31 104.08(11)
C5 N3 C3 111.3(2)
C5 N3 C6 121.5(2)
C3 N3 C6 125.9(2)
C43 N8 Co1 168.6(2)
C31 N7 C33 112.2(2)
C31 N7 C34 128.4(2)
C33 N7 C34 118.8(2)
C19 N5 C17 111.4(2)
C19 N5 C20 119.9(2)
C17 N5 C20 128.2(2)
C31 N6 C32 111.8(2)
C31 N6 C30 129.9(2)
C32 N6 C30 118.3(2)
N2 C3 N3 102.6(2)
N2 C3 Co1 134.1(2)
N3 C3 Co1 123.3(2)
N7 C31 N6 102.1(2)
N7 C31 Co1 121.1(2)
N6 C31 Co1 136.8(2)
C46 O1 C49 117.9(2)
N8 C43 C44 121.8(3)
N8 C43 C48 121.1(3)
C44 C43 C48 117.1(3)
C17 N4 C18 111.5(3)
C17 N4 C16 128.4(2)
C18 N4 C16 120.1(2)
C3 N2 C4 112.0(2)
C3 N2 C2 128.1(2)
C4 N2 C2 119.9(2)
C70 C69 C68 123.2(3)
C21 C22 C23 122.7(3)
C67 C62 C63 114.6(3)
C67 C62 B1 122.1(2)
C63 C62 B1 122.8(2)
C59 C60 C61 120.1(3)
C11 C6 C7 122.0(3)
C11 C6 N3 117.2(3)
C7 C6 N3 120.6(3)
C22 C23 C24 117.9(3)
C22 C23 C28 120.9(3)
C24 C23 C28 121.1(3)
C6 C11 C10 117.9(3)
C6 C11 C12 121.6(3)
C10 C11 C12 120.5(3)
N4 C17 N5 102.4(2)
N4 C17 Co1 136.6(2)
N5 C17 Co1 121.0(2)
C48 C47 C46 120.6(3)
C22 C21 C20 117.4(3)
C22 C21 C27 120.4(3)
C20 C21 C27 122.2(3)
N6 C30 C29 112.9(2)
C64 C63 C62 123.0(3)
C25 C20 C21 122.1(3)
C25 C20 N5 117.8(3)
C21 C20 N5 119.7(3)
C1 N1 C29 117.8(2)
C1 N1 C15 118.7(3)
C29 N1 C15 118.1(3)
C71 C70 C69 120.7(3)
C5 C4 N2 106.7(3)
C19 C18 N4 107.9(3)
C9 C10 C11 122.0(3)
C61 C56 C57 114.2(3)
C61 C56 B1 122.6(3)
C57 C56 B1 123.2(3)
C66 C67 C62 123.5(3)
C45 C44 C43 121.6(3)
C70 C71 C72 118.6(3)
N2 C2 C1 112.4(2)
O1 C46 C47 115.9(3)
O1 C46 C45 124.3(3)
C47 C46 C45 119.8(3)
C4 C5 N3 107.4(3)
C51 C50 C55 114.6(3)
C51 C50 B1 123.8(3)
C55 C50 B1 121.3(3)
C24 C25 C20 117.6(3)
C24 C25 C26 121.4(3)
C20 C25 C26 121.0(3)
C68 B1 C50 109.9(2)
C68 B1 C62 106.6(2)
C50 B1 C62 111.1(2)
C68 B1 C56 110.4(2)
C50 B1 C56 108.1(2)
C62 B1 C56 110.8(2)
C18 C19 N5 106.8(3)
C47 C48 C43 121.1(3)
C64 C65 C66 118.4(3)
C34 C39 C38 117.8(3)
C34 C39 C40 121.4(3)
C38 C39 C40 120.8(3)
C69 C68 C73 114.1(3)
C69 C68 B1 123.9(2)
C73 C68 B1 122.0(3)
N4 C16 C15 113.0(2)
C46 C45 C44 119.7(3)
C35 C34 C39 122.7(3)
C35 C34 N7 119.7(3)
C39 C34 N7 117.3(3)
C36 C37 C38 118.4(3)
C36 C37 C42 121.6(3)
C38 C37 C42 120.0(3)
C67 C66 C65 120.2(3)
C23 C24 C25 122.3(3)
C33 C32 N6 107.0(3)
C6 C7 C8 117.5(3)
C6 C7 C13 122.2(3)
C8 C7 C13 120.3(3)
N1 C1 C2 114.0(2)
C8 C9 C10 117.9(3)
C8 C9 C14 121.0(3)
C10 C9 C14 121.2(3)
C37 C36 C35 122.5(3)
C9 C8 C7 122.4(3)
C59 C58 C57 120.6(3)
C34 C35 C36 117.0(3)
C34 C35 C41 122.4(3)
C36 C35 C41 120.6(3)
C58 C57 C56 123.1(3)
C65 C64 C63 120.3(3)
C54 C55 C50 123.6(3)
N1 C15 C16 114.0(3)
C60 C61 C56 123.3(3)
C71 C72 C73 119.8(3)
C32 C33 N7 106.9(3)
C37 C38 C39 121.6(3)
C52 C51 C50 122.5(3)
C58 C59 C60 118.7(3)
C52 C53 C54 119.4(3)
C72 C73 C68 123.7(3)
C53 C52 C51 120.7(3)
N1 C29 C30 113.6(2)
C53 C54 C55 119.1(3)

loop_
_geom_bond_atom_site_label_1
_geom_bond_atom_site_label_2
_geom_bond_distance
Co1 N8 1.675(2)
Co1 C17 1.938(3)
Co1 C3 1.940(3)
Co1 C31 1.962(3)
N3 C5 1.381(4)
N3 C3 1.383(3)
N3 C6 1.445(3)
N8 C43 1.386(4)
N7 C31 1.377(3)
N7 C33 1.379(4)
N7 C34 1.446(4)
N5 C19 1.384(4)
N5 C17 1.387(4)
N5 C20 1.441(4)
N6 C31 1.377(3)
N6 C32 1.386(4)
N6 C30 1.472(3)
C3 N2 1.369(3)
O1 C46 1.378(3)
O1 C49 1.428(4)
C43 C44 1.399(4)
C43 C48 1.413(4)
N4 C17 1.374(4)
N4 C18 1.375(4)
N4 C16 1.463(4)
N2 C4 1.385(4)
N2 C2 1.458(3)
C69 C70 1.382(4)
C69 C68 1.398(4)
C22 C21 1.386(4)
C22 C23 1.386(4)
C62 C67 1.393(4)
C62 C63 1.397(4)
C62 B1 1.655(4)
C60 C59 1.381(4)
C60 C61 1.389(4)
C6 C11 1.385(4)
C6 C7 1.391(4)
C23 C24 1.388(4)
C23 C28 1.503(4)
C11 C10 1.393(4)
C11 C12 1.503(4)
C47 C48 1.376(4)
C47 C46 1.384(4)
C21 C20 1.402(4)
C21 C27 1.507(4)
C30 C29 1.518(4)
C63 C64 1.389(4)
C20 C25 1.395(4)
N1 C1 1.443(4)
N1 C29 1.443(4)
N1 C15 1.446(4)
C70 C71 1.376(4)
C4 C5 1.336(4)
C13 C7 1.499(4)
C18 C19 1.330(4)
C10 C9 1.385(4)
C56 C61 1.397(4)
C56 C57 1.405(4)
C56 B1 1.659(4)
C67 C66 1.380(4)
C44 C45 1.391(4)
C71 C72 1.382(4)
C2 C1 1.520(4)
C46 C45 1.386(4)
C50 C51 1.392(4)
C50 C55 1.402(4)
C50 B1 1.644(4)
C25 C24 1.391(4)
C25 C26 1.504(4)
B1 C68 1.643(4)
C65 C64 1.381(4)
C65 C66 1.384(4)
C14 C9 1.504(4)
C39 C34 1.392(4)
C39 C38 1.393(4)
C39 C40 1.500(4)
C68 C73 1.401(4)
C16 C15 1.516(4)
C34 C35 1.392(4)
C37 C36 1.379(5)
C37 C38 1.391(4)
C37 C42 1.515(4)
C32 C33 1.335(4)
C7 C8 1.391(4)
C41 C35 1.501(4)
C9 C8 1.381(4)
C36 C35 1.396(4)
C58 C59 1.370(4)
C58 C57 1.386(4)
C55 C54 1.387(4)
C72 C73 1.385(4)
C51 C52 1.389(4)
C53 C52 1.366(5)
C53 C54 1.380(5)
